data_4113298
loop_
_publ_author_name
'Ryo Sekiya'
'Shin-ichi Nishikiori'
'Katsuyuki Ogura'

_publ_contact_author_address
;
Department of Basic Science,
Graduate School of Arts and Sciences,
The University of Tokyo,
Komaba3-8-1, Meguro, Tokyo 153-8902, Japan
;
_publ_contact_author_email csekiya@mail.ecc.u-tokyo.ac.jp
_publ_contact_author_fax +81-3-5454-6569
_publ_contact_author_name 'Sekiya, Ryo'
_publ_contact_author_phone +81-3-5454-6569
_publ_section_title
;
 Crystalline Inclusion Compounds Constructed through Self-Assembly of
 Isonicotinic Acid and Thiocyanato Coordination Bridges
;
_journal_name_full 'Journal of the American Chemical Society'
_journal_page_first 16587
_journal_page_last 16600
_journal_paper_doi 10.1021/ja0463280
_journal_volume 126
_journal_year 2004
_chemical_formula_moiety 'C23 H16 N4 Ni O4 S2'
_chemical_formula_sum 'C23 H16 N4 Ni O4 S2'
_chemical_formula_weight 535.23
_chemical_name_systematic
;
catena-bis(N-isonicotinic acid)nickel(II)
-bis(/m-thiocyanato-N,N',S,S')(benz[a]anthracene)1/2
;
_space_group_IT_number 2
_symmetry_cell_setting triclinic
_symmetry_space_group_name_Hall '-P 1'
_symmetry_space_group_name_H-M 'P -1'
_atom_sites_solution_hydrogens geom
_atom_sites_solution_primary direct
_atom_sites_solution_secondary difmap
_audit_creation_date 'Apr 19 12:58:11 2002'
_audit_creation_method WinGX
_cell_angle_alpha 114.955(7)
_cell_angle_beta 50.810(15)
_cell_angle_gamma 131.827(13)
_cell_formula_units_Z 2
_cell_length_a 10.0252(18)
_cell_length_b 11.0678(9)
_cell_length_c 17.9626(18)
_cell_measurement_temperature 293(2)
_cell_measurement_theta_max 29.98
_cell_measurement_theta_min 1.46
_cell_volume 1151.1(4)
_computing_cell_refinement RAPID-AUTO
_computing_data_collection RAPID-AUTO
_computing_structure_refinement 'SHELXL-97 (Sheldrick, 1997)'
_computing_structure_solution 'SHELXS-97 (Sheldrick, 1997)'
_diffrn_ambient_temperature 293(2)
_diffrn_measurement_device_type 'Rigaku RAXIS-RAPID'
_diffrn_measurement_method \w
_diffrn_radiation_monochromator graphite
_diffrn_radiation_type MoK\a
_diffrn_radiation_wavelength 0.71069
_diffrn_reflns_av_R_equivalents 0.0413
_diffrn_reflns_av_sigmaI/netI 0.0473
_diffrn_reflns_limit_h_max 13
_diffrn_reflns_limit_h_min -14
_diffrn_reflns_limit_k_max 13
_diffrn_reflns_limit_k_min -15
_diffrn_reflns_limit_l_max 24
_diffrn_reflns_limit_l_min -25
_diffrn_reflns_number 5997
_diffrn_reflns_theta_max 29.98
_diffrn_reflns_theta_min 1.46
_exptl_absorpt_coefficient_mu 1.063
_exptl_absorpt_correction_T_max 1
_exptl_absorpt_correction_T_min 0.8192
_exptl_absorpt_correction_type numerical
_exptl_crystal_colour green
_exptl_crystal_density_diffrn 1.544
_exptl_crystal_description block
_exptl_crystal_F_000 548
_exptl_crystal_size_max 0.30
_exptl_crystal_size_mid 0.15
_exptl_crystal_size_min 0.10
_refine_diff_density_max 0.394
_refine_diff_density_min -0.867
_refine_diff_density_rms 0.099
_refine_ls_extinction_method none
_refine_ls_goodness_of_fit_obs 1.096
_refine_ls_hydrogen_treatment mixed
_refine_ls_matrix_type full
_refine_ls_number_parameters 391
_refine_ls_number_reflns 5997
_refine_ls_number_restraints 274
_refine_ls_restrained_S_all 1.078
_refine_ls_R_factor_all 0.1105
_refine_ls_R_factor_obs 0.067
_refine_ls_shift/esd_max 0.000
_refine_ls_shift/esd_mean 0.000
_refine_ls_structure_factor_coef Fsqd
_refine_ls_weighting_details 'calc w=1/[\s^2^(Fo^2^)+(0.0677P)^2^+1.5371P] where P=(Fo^2^+2Fc^2^)/3'
_refine_ls_weighting_scheme calc
_refine_ls_wR_factor_all 0.1772
_refine_ls_wR_factor_obs 0.1553
_reflns_number_observed 3910
_reflns_number_total 5997
_reflns_observed_criterion >2sigma(I)
_cod_data_source_file ja0463280si20040622_120611.cif
_cod_data_source_block benz[a]anthracene
_cod_original_cell_volume 1151.1(3)
_cod_database_code 4113298

loop_
_symmetry_equiv_pos_as_xyz
'x, y, z'
'-x, -y, -z'

loop_
_atom_site_aniso_label
_atom_site_aniso_U_11
_atom_site_aniso_U_22
_atom_site_aniso_U_33
_atom_site_aniso_U_23
_atom_site_aniso_U_13
_atom_site_aniso_U_12
C101 0.079(6) 0.087(7) 0.090(6) 0.018(6) -0.043(5) 0.037(6)
C102 0.073(5) 0.064(6) 0.071(5) 0.009(5) -0.036(4) 0.030(5)
C103 0.103(7) 0.060(6) 0.070(6) 0.008(5) -0.044(5) 0.038(6)
C104 0.069(6) 0.091(7) 0.084(5) 0.011(6) -0.038(4) 0.046(6)
C105 0.100(8) 0.062(7) 0.088(7) 0.014(6) -0.051(7) 0.034(8)
C106 0.076(5) 0.078(7) 0.083(5) 0.011(6) -0.040(5) 0.039(7)
C107 0.090(7) 0.074(7) 0.073(5) 0.009(6) -0.038(5) 0.036(8)
C108 0.065(6) 0.071(7) 0.059(6) 0.003(5) -0.024(5) 0.041(7)
C201 0.061(6) 0.110(8) 0.093(6) 0.024(7) -0.038(5) 0.025(7)
C202 0.074(6) 0.083(7) 0.093(6) 0.014(6) -0.054(6) 0.021(7)
C203 0.076(6) 0.057(6) 0.071(6) 0.015(5) -0.043(5) 0.023(6)
C204 0.070(5) 0.063(5) 0.063(4) 0.013(5) -0.034(4) 0.031(5)
C205 0.062(5) 0.061(6) 0.062(4) 0.016(5) -0.031(4) 0.024(6)
C206 0.062(5) 0.094(7) 0.074(5) 0.021(6) -0.032(4) 0.027(6)
C207 0.069(5) 0.069(7) 0.066(5) 0.003(5) -0.031(4) 0.035(6)
C208 0.064(5) 0.087(7) 0.060(4) 0.002(5) -0.022(4) 0.049(5)
C209 0.059(5) 0.071(7) 0.060(5) 0.007(5) -0.024(5) 0.037(6)
C210 0.057(5) 0.059(5) 0.050(5) 0.007(5) -0.023(4) 0.031(5)
C1 0.038(2) 0.046(2) 0.038(2) 0.0028(16) -0.0186(17) 0.0234(18)
C2 0.0354(19) 0.039(2) 0.039(2) 0.0032(16) -0.0191(16) 0.0187(17)
C11 0.047(2) 0.075(3) 0.047(2) 0.002(2) -0.023(2) 0.038(2)
C12 0.054(3) 0.079(3) 0.055(3) -0.003(2) -0.033(2) 0.039(3)
C13 0.051(3) 0.056(3) 0.045(2) 0.0031(19) -0.026(2) 0.030(2)
C14 0.046(2) 0.066(3) 0.046(2) 0.004(2) -0.021(2) 0.033(2)
C15 0.048(2) 0.062(3) 0.050(2) 0.002(2) -0.026(2) 0.032(2)
C16 0.059(3) 0.069(3) 0.050(3) -0.003(2) -0.032(2) 0.040(3)
C21 0.042(2) 0.066(3) 0.048(2) -0.001(2) -0.024(2) 0.029(2)
C22 0.046(2) 0.063(3) 0.049(2) -0.001(2) -0.028(2) 0.029(2)
C23 0.057(3) 0.052(2) 0.050(2) -0.008(2) -0.035(2) 0.033(2)
C24 0.060(3) 0.084(4) 0.047(3) -0.009(2) -0.027(2) 0.051(3)
C25 0.051(3) 0.083(3) 0.052(3) -0.014(2) -0.031(2) 0.049(3)
C26 0.063(3) 0.068(3) 0.053(3) -0.007(2) -0.036(3) 0.041(3)
N1 0.0419(19) 0.0475(19) 0.048(2) 0.0040(15) -0.0202(16) 0.0271(17)
N2 0.0418(19) 0.0479(19) 0.052(2) 0.0021(16) -0.0226(16) 0.0283(17)
N11 0.0448(19) 0.052(2) 0.0460(19) 0.0002(16) -0.0253(16) 0.0279(17)
N21 0.046(2) 0.055(2) 0.0443(19) -0.0021(16) -0.0243(16) 0.0305(18)
O11 0.079(3) 0.147(4) 0.054(2) -0.010(2) -0.040(2) 0.072(3)
O12 0.060(2) 0.106(3) 0.0467(19) 0.0025(19) -0.0254(17) 0.045(2)
O21 0.068(2) 0.105(3) 0.055(2) -0.009(2) -0.0406(19) 0.048(2)
O22 0.078(3) 0.141(4) 0.047(2) -0.018(2) -0.036(2) 0.077(3)
S1 0.0409(6) 0.0564(6) 0.0582(7) 0.0088(5) -0.0178(5) 0.0319(5)
S2 0.0452(6) 0.0470(6) 0.0728(8) 0.0020(5) -0.0335(6) 0.0272(5)
Ni1 0.0410(4) 0.0454(4) 0.0422(4) -0.0006(3) -0.0218(3) 0.0279(3)
Ni2 0.0409(4) 0.0458(4) 0.0411(4) -0.0014(3) -0.0220(3) 0.0282(3)

loop_
_atom_site_label
_atom_site_type_symbol
_atom_site_fract_x
_atom_site_fract_y
_atom_site_fract_z
_atom_site_U_iso_or_equiv
_atom_site_thermal_displace_type
_atom_site_occupancy
_atom_site_symmetry_multiplicity
_atom_site_calc_flag
_atom_site_refinement_flags
_atom_site_disorder_assembly
_atom_site_disorder_group
C101 C 0.329(2) 0.6741(11) 0.6004(12) 0.087(3) Uani 0.5 1 d PDU A 1
H101 H 0.4691 0.7115 0.5628 0.105 Uiso 0.5 1 calc PR A 1
C102 C 0.005(2) 0.5509(10) 0.6126(10) 0.074(3) Uani 0.5 1 d PDU A 1
C103 C 0.022(3) 0.6205(13) 0.7546(12) 0.082(4) Uani 0.5 1 d PDU A 1
H103 H -0.0428 0.6241 0.8211 0.099 Uiso 0.5 1 calc PR A 1
C104 C 0.319(2) 0.6088(14) 0.4534(10) 0.077(3) Uani 0.5 1 d PDU . 1
H104 H 0.4602 0.6497 0.4149 0.092 Uiso 0.5 1 calc PR . 1
C105 C 0.232(3) 0.6790(18) 0.6973(13) 0.086(4) Uani 0.5 1 d PDU A 1
H105 H 0.3071 0.7223 0.7259 0.103 Uiso 0.5 1 calc PR A 1
C106 C 0.219(3) 0.6131(17) 0.5571(13) 0.079(3) Uani 0.5 1 d PDU A 1
C107 C -0.090(3) 0.5586(17) 0.7148(12) 0.088(4) Uani 0.5 1 d PDU A 1
H107 H -0.2309 0.5204 0.7541 0.105 Uiso 0.5 1 calc PR A 1
C108 C -0.106(2) 0.4891(15) 0.5676(10) 0.069(3) Uani 0.5 1 d PDU . 1
H108 H -0.2473 0.4482 0.6053 0.083 Uiso 0.5 1 calc PR . 1
C201 C 0.428(2) 0.7001(16) 0.5759(13) 0.100(4) Uani 0.5 1 d PDU B 2
H201 H 0.5692 0.7403 0.5407 0.12 Uiso 0.5 1 calc PR B 2
C202 C 0.331(2) 0.7066(17) 0.6725(13) 0.090(4) Uani 0.5 1 d PDU B 2
H202 H 0.406 0.7508 0.7013 0.108 Uiso 0.5 1 calc PR B 2
C203 C 0.120(3) 0.6487(15) 0.7302(13) 0.072(3) Uani 0.5 1 d PDU B 2
H203 H 0.0515 0.652 0.7969 0.086 Uiso 0.5 1 calc PR B 2
C204 C 0.013(2) 0.5826(14) 0.6799(10) 0.066(2) Uani 0.5 1 d PDU B 2
C205 C 0.119(3) 0.5800(15) 0.5818(10) 0.065(3) Uani 0.5 1 d PDU B 2
C206 C 0.332(2) 0.6381(16) 0.5269(11) 0.086(3) Uani 0.5 1 d PDU B 2
H206 H 0.4037 0.6341 0.4601 0.104 Uiso 0.5 1 calc PR B 2
C207 C -0.205(2) 0.5198(15) 0.7345(10) 0.074(3) Uani 0.5 1 d PDU B 2
H207 H -0.2757 0.5212 0.8013 0.089 Uiso 0.5 1 calc PR B 2
C208 C -0.3040(19) 0.4601(14) 0.6906(8) 0.073(3) Uani 0.5 1 d PDU B 2
H208 H -0.4456 0.4194 0.7284 0.088 Uiso 0.5 1 calc PR B 2
C209 C -0.209(2) 0.4538(16) 0.5881(10) 0.066(3) Uani 0.5 1 d PDU . 2
C210 C 0.0090(19) 0.5115(13) 0.5295(8) 0.059(2) Uani 0.5 1 d PDU . 2
C1 C -0.2496(6) 0.1475(5) 0.0804(3) 0.0403(8) Uani 1 1 d . . .
C2 C 0.2438(6) 0.3750(5) -0.0385(3) 0.0392(8) Uani 1 1 d . . .
C11 C 0.1227(7) 0.0636(6) 0.1369(3) 0.0539(11) Uani 1 1 d . . .
H11 H 0.2469 0.0847 0.0792 0.065 Uiso 1 1 calc R . .
C12 C 0.1146(8) 0.0875(7) 0.2208(4) 0.0587(12) Uani 1 1 d . . .
H12 H 0.2315 0.1261 0.2195 0.07 Uiso 1 1 calc R . .
C13 C -0.0698(7) 0.0535(6) 0.3069(3) 0.0490(10) Uani 1 1 d . . .
C14 C -0.2403(7) -0.0043(6) 0.3056(3) 0.0524(11) Uani 1 1 d . . .
H14 H -0.3675 -0.03 0.3624 0.063 Uiso 1 1 calc R . .
C15 C -0.2168(7) -0.0229(6) 0.2174(3) 0.0507(10) Uani 1 1 d . . .
H15 H -0.3313 -0.0613 0.2164 0.061 Uiso 1 1 calc R . .
C16 C -0.0817(8) 0.0822(6) 0.3992(3) 0.0548(11) Uani 1 1 d . . .
C21 C -0.2167(7) 0.2946(6) 0.8846(3) 0.0540(11) Uani 1 1 d . . .
H21 H -0.3312 0.2873 0.9441 0.065 Uiso 1 1 calc R . .
C22 C -0.2416(7) 0.2261(6) 0.8064(3) 0.0523(11) Uani 1 1 d . . .
H22 H -0.3694 0.1736 0.8131 0.063 Uiso 1 1 calc R . .
C23 C -0.0717(7) 0.2376(5) 0.7179(3) 0.0486(10) Uani 1 1 d . . .
C24 C 0.1126(8) 0.3124(7) 0.7120(4) 0.0594(12) Uani 1 1 d . . .
H24 H 0.2286 0.3199 0.6534 0.071 Uiso 1 1 calc R . .
C25 C 0.1230(8) 0.3760(7) 0.7940(3) 0.0556(12) Uani 1 1 d . . .
H25 H 0.2473 0.4248 0.7895 0.067 Uiso 1 1 calc R . .
C26 C -0.0814(8) 0.1800(6) 0.6287(4) 0.0569(12) Uani 1 1 d . . .
N1 N -0.1896(5) 0.0746(4) 0.0650(3) 0.0450(8) Uani 1 1 d . . .
N2 N 0.1843(6) 0.4349(4) -0.0388(3) 0.0452(8) Uani 1 1 d . . .
N11 N -0.0374(6) 0.0118(4) 0.1335(3) 0.0460(8) Uani 1 1 d . . .
N21 N -0.0380(6) 0.3709(5) 0.8799(3) 0.0468(8) Uani 1 1 d . . .
O11 O 0.0862(7) 0.1390(6) 0.3915(3) 0.0867(14) Uani 1 1 d . . .
H211 H 0.0667 0.1512 0.4451 0.13 Uiso 1 1 calc R . .
O12 O -0.2469(6) 0.0536(5) 0.4768(3) 0.0735(11) Uani 1 1 d . . .
O21 O -0.2550(6) 0.1176(5) 0.6391(3) 0.0744(11) Uani 1 1 d . . .
H221 H -0.2445 0.0907 0.5865 0.112 Uiso 1 1 calc R . .
O22 O 0.0781(7) 0.1978(6) 0.5504(3) 0.0821(13) Uani 1 1 d . . .
S1 S -0.33557(17) 0.25060(14) 0.10244(9) 0.0504(3) Uani 1 1 d . . .
S2 S 0.32253(18) 0.28613(14) -0.03618(9) 0.0507(3) Uani 1 1 d . . .
Ni1 Ni 0 0 0 0.0398(2) Uani 1 2 d S . .
Ni2 Ni 0 0.5 0 0.0394(2) Uani 1 2 d S . .

loop_
_atom_type_symbol
_atom_type_description
_atom_type_scat_dispersion_real
_atom_type_scat_dispersion_imag
_atom_type_scat_source
C C 0.0033 0.0016 'International Tables Vol C Tables 4.2.6.8 and 6.1.1.4'
H H 0 0 'International Tables Vol C Tables 4.2.6.8 and 6.1.1.4'
N N 0.0061 0.0033 'International Tables Vol C Tables 4.2.6.8 and 6.1.1.4'
O O 0.0106 0.006 'International Tables Vol C Tables 4.2.6.8 and 6.1.1.4'
S S 0.1246 0.1234 'International Tables Vol C Tables 4.2.6.8 and 6.1.1.4'
Ni Ni 0.3393 1.1124 'International Tables Vol C Tables 4.2.6.8 and 6.1.1.4'

loop_
_geom_angle_atom_site_label_1
_geom_angle_atom_site_label_2
_geom_angle_atom_site_label_3
_geom_angle
_geom_angle_site_symmetry_1
_geom_angle_site_symmetry_3
C105 C101 C106 119.9(18) . .
C106 C102 C108 120.3(14) . .
C106 C102 C107 117.1(15) . .
C108 C102 C107 122.6(16) . .
C107 C103 C105 120.6(17) . .
C209 C104 C106 120.9(13) 2_566 .
C101 C105 C103 120.9(18) . .
C101 C106 C102 120.8(16) . .
C101 C106 C104 121.4(17) . .
C102 C106 C104 117.8(14) . .
C103 C107 C102 120.7(18) . .
C210 C108 C102 121.2(16) 2_566 .
C202 C201 C206 123.7(16) . .
C201 C202 C203 121.6(15) . .
C202 C203 C204 116.0(15) . .
C205 C204 C207 120.4(13) . .
C205 C204 C203 120.4(15) . .
C207 C204 C203 119.2(13) . .
C204 C205 C206 121.1(13) . .
C204 C205 C210 120.6(14) . .
C206 C205 C210 118.3(12) . .
C201 C206 C205 117.2(15) . .
C208 C207 C204 120.2(13) . .
C207 C208 C209 124.4(12) . .
C104 C209 C208 121.9(12) 2_566 .
C104 C209 C210 120.3(12) 2_566 .
C208 C209 C210 117.8(12) . .
C108 C210 C209 119.4(13) 2_566 .
C108 C210 C205 123.9(15) 2_566 .
C209 C210 C205 116.6(12) . .
N1 C1 S1 179.8(6) . .
N2 C2 S2 178.6(4) . .
N11 C11 C12 123.7(4) . .
C11 C12 C13 118.9(4) . .
C12 C13 C14 118.7(4) . .
C12 C13 C16 120.2(4) . .
C14 C13 C16 121.1(4) . .
C13 C14 C15 118.4(4) . .
N11 C15 C14 123.2(4) . .
O12 C16 O11 124.3(4) . .
O12 C16 C13 120.2(4) . .
O11 C16 C13 115.5(4) . .
N21 C21 C22 123.9(4) . .
C21 C22 C23 118.2(4) . .
C24 C23 C22 118.8(4) . .
C24 C23 C26 120.0(4) . .
C22 C23 C26 121.1(4) . .
C23 C24 C25 119.1(4) . .
N21 C25 C24 123.0(4) . .
O22 C26 O21 124.8(5) . .
O22 C26 C23 118.5(4) . .
O21 C26 C23 116.7(4) . .
C1 N1 Ni1 160.5(3) . .
C2 N2 Ni2 161.8(4) . .
C11 N11 C15 117.1(4) . .
C11 N11 Ni1 120.8(3) . .
C15 N11 Ni1 122.0(3) . .
C21 N21 C25 117.0(4) . .
C21 N21 Ni2 121.5(3) . 1_556
C25 N21 Ni2 121.2(3) . 1_556
C1 S1 Ni2 101.32(15) . .
C2 S2 Ni1 99.74(14) . .
N1 Ni1 N1 180.0(2) . 2
N1 Ni1 N11 90.85(14) . .
N1 Ni1 N11 89.15(14) 2 .
N1 Ni1 N11 89.15(14) . 2
N1 Ni1 N11 90.85(14) 2 2
N11 Ni1 N11 180.0(2) . 2
N1 Ni1 S2 92.51(10) . .
N1 Ni1 S2 87.49(10) 2 .
N11 Ni1 S2 89.59(10) . .
N11 Ni1 S2 90.41(10) 2 .
N1 Ni1 S2 87.49(10) . 2
N1 Ni1 S2 92.51(10) 2 2
N11 Ni1 S2 90.41(10) . 2
N11 Ni1 S2 89.59(10) 2 2
S2 Ni1 S2 180.00(6) . 2
N2 Ni2 N2 180.0(2) . 2_565
N2 Ni2 N21 89.74(14) . 2_566
N2 Ni2 N21 90.26(14) 2_565 2_566
N2 Ni2 N21 90.26(14) . 1_554
N2 Ni2 N21 89.74(14) 2_565 1_554
N21 Ni2 N21 180.00(13) 2_566 1_554
N2 Ni2 S1 93.86(11) . .
N2 Ni2 S1 86.14(11) 2_565 .
N21 Ni2 S1 90.95(11) 2_566 .
N21 Ni2 S1 89.05(11) 1_554 .
N2 Ni2 S1 86.14(11) . 2_565
N2 Ni2 S1 93.86(11) 2_565 2_565
N21 Ni2 S1 89.05(11) 2_566 2_565
N21 Ni2 S1 90.95(11) 1_554 2_565
S1 Ni2 S1 180.00(7) . 2_565

loop_
_geom_bond_atom_site_label_1
_geom_bond_atom_site_label_2
_geom_bond_distance
_geom_bond_site_symmetry_2
C101 C105 1.35(2) .
C101 C106 1.39(2) .
C102 C106 1.40(2) .
C102 C108 1.42(2) .
C102 C107 1.43(2) .
C103 C107 1.35(2) .
C103 C105 1.39(2) .
C104 C209 1.355(18) 2_566
C104 C106 1.45(2) .
C108 C210 1.358(18) 2_566
C201 C202 1.35(2) .
C201 C206 1.36(2) .
C202 C203 1.39(2) .
C203 C204 1.46(2) .
C204 C205 1.366(19) .
C204 C207 1.432(18) .
C205 C206 1.413(19) .
C205 C210 1.503(18) .
C207 C208 1.316(18) .
C208 C209 1.436(18) .
C209 C104 1.355(18) 2_566
C209 C210 1.443(16) .
C210 C108 1.358(18) 2_566
C1 N1 1.158(5) .
C1 S1 1.643(4) .
C2 N2 1.153(5) .
C2 S2 1.644(4) .
C11 N11 1.333(5) .
C11 C12 1.372(6) .
C12 C13 1.379(7) .
C13 C14 1.384(6) .
C13 C16 1.488(6) .
C14 C15 1.388(6) .
C15 N11 1.339(6) .
C16 O12 1.242(6) .
C16 O11 1.271(6) .
C21 N21 1.335(5) .
C21 C22 1.379(6) .
C22 C23 1.380(6) .
C23 C24 1.377(6) .
C23 C26 1.495(6) .
C24 C25 1.378(6) .
C25 N21 1.339(6) .
C26 O22 1.243(6) .
C26 O21 1.279(6) .
N1 Ni1 2.033(3) .
N2 Ni2 2.036(3) .
N11 Ni1 2.139(3) .
N21 Ni2 2.133(4) 1_556
S1 Ni2 2.5298(14) .
S2 Ni1 2.5159(14) .
Ni1 N1 2.033(3) 2
Ni1 N11 2.139(3) 2
Ni1 S2 2.5159(14) 2
Ni2 N2 2.036(3) 2_565
Ni2 N21 2.133(4) 2_566
Ni2 N21 2.133(4) 1_554
Ni2 S1 2.5298(14) 2_565

loop_
_geom_hbond_atom_site_label_D
_geom_hbond_atom_site_label_H
_geom_hbond_atom_site_label_A
_geom_hbond_distance_DH
_geom_hbond_distance_HA
_geom_hbond_distance_DA
_geom_hbond_angle_DHA
_geom_hbond_site_symmetry_A
_geom_hbond_publ_flag
O11 H211 O22 0.8200 1.8000 2.605(8) 169.00 1_555 yes
O21 H221 O12 0.8200 1.8500 2.654(7) 167.00 1_555 yes
